data_7230321
loop_
_publ_author_name
'Sugiyama, Haruki'
'Uekusa, Hidehiro'

_publ_section_title
;
 Relationship between crystal structures and photochromic properties of
 N-salicylideneaminopyridine derivatives
;
_journal_issue 15
_journal_name_full CrystEngComm
_journal_page_first 2144
_journal_paper_doi 10.1039/C8CE00003D
_journal_volume 20
_journal_year 2018
_chemical_compound_source photochromic
_chemical_formula_moiety '(C12 H9 Br N2 O), (C7 H6 O2)'
_chemical_formula_sum 'C19 H15 Br N2 O3'
_chemical_formula_weight 399.24
_chemical_name_common 5Br3SAP-BA
_chemical_name_systematic '4-bromo-2-[(E)-3-pyridyliminomethyl]phenol/benzoic acid'
_space_group_crystal_system monoclinic
_space_group_IT_number 15
_space_group_name_Hall '-C 2yc'
_space_group_name_H-M_alt 'C 1 2/c 1'
_symmetry_space_group_name_Hall '-C 2yc'
_symmetry_space_group_name_H-M 'C 1 2/c 1'
_atom_sites_solution_hydrogens mixed
_audit_creation_method SHELXL-2016/6
_audit_update_record
;
2017-12-30 deposited with the CCDC.
2018-03-20 downloaded from the CCDC.
;
_cell_angle_alpha 90
_cell_angle_beta 106.922(3)
_cell_angle_gamma 90
_cell_formula_units_Z 8
_cell_length_a 32.6081(14)
_cell_length_b 6.1424(3)
_cell_length_c 17.8481(8)
_cell_measurement_reflns_used 18693
_cell_measurement_temperature 173(2)
_cell_measurement_theta_max 68.264
_cell_measurement_theta_min 5.131
_cell_volume 3420.0(3)
_computing_cell_refinement RAPID-AUTO
_computing_data_collection RAPID-AUTO
_computing_data_reduction RAPID-AUTO
_computing_structure_refinement 'SHELXL-2016/6 (Sheldrick, 2016)'
_computing_structure_solution 'SHELXS-97(Sheldrick, 1990)'
_diffrn_ambient_temperature 173(2)
_diffrn_detector_area_resol_mean 10.0
_diffrn_measured_fraction_theta_full 0.998
_diffrn_measured_fraction_theta_max 0.998
_diffrn_measurement_device_type 'RIGAKU R-AXIS RAPID'
_diffrn_measurement_method \w-scan
_diffrn_radiation_type CuK\a
_diffrn_radiation_wavelength 1.54186
_diffrn_reflns_av_R_equivalents 0.0651
_diffrn_reflns_av_unetI/netI 0.0480
_diffrn_reflns_Laue_measured_fraction_full 0.998
_diffrn_reflns_Laue_measured_fraction_max 0.998
_diffrn_reflns_limit_h_max 38
_diffrn_reflns_limit_h_min -38
_diffrn_reflns_limit_k_max 7
_diffrn_reflns_limit_k_min -7
_diffrn_reflns_limit_l_max 21
_diffrn_reflns_limit_l_min -21
_diffrn_reflns_number 18693
_diffrn_reflns_point_group_measured_fraction_full 0.998
_diffrn_reflns_point_group_measured_fraction_max 0.998
_diffrn_reflns_theta_full 67.686
_diffrn_reflns_theta_max 68.264
_diffrn_reflns_theta_min 5.131
_diffrn_source RIGAKU
_exptl_absorpt_coefficient_mu 3.456
_exptl_absorpt_correction_T_max 0.903
_exptl_absorpt_correction_T_min 0.687
_exptl_absorpt_correction_type multi-scan
_exptl_absorpt_process_details abscore,T.Higashi,RIGAKU
_exptl_crystal_colour yellow
_exptl_crystal_density_diffrn 1.551
_exptl_crystal_description prizm
_exptl_crystal_F_000 1616
_exptl_crystal_recrystallization_method 'Re-crystallisation from solvent: methanol'
_exptl_crystal_size_max 0.196
_exptl_crystal_size_mid 0.176
_exptl_crystal_size_min 0.030
_refine_diff_density_max 0.718
_refine_diff_density_min -0.504
_refine_diff_density_rms 0.076
_refine_ls_extinction_method none
_refine_ls_goodness_of_fit_ref 1.072
_refine_ls_hydrogen_treatment mixed
_refine_ls_matrix_type full
_refine_ls_number_parameters 232
_refine_ls_number_reflns 3128
_refine_ls_number_restraints 0
_refine_ls_restrained_S_all 1.072
_refine_ls_R_factor_all 0.0499
_refine_ls_R_factor_gt 0.0416
_refine_ls_shift/su_max 0.001
_refine_ls_shift/su_mean 0.000
_refine_ls_structure_factor_coef Fsqd
_refine_ls_weighting_details 'w=1/[\s^2^(Fo^2^)+(0.0589P)^2^] where P=(Fo^2^+2Fc^2^)/3'
_refine_ls_weighting_scheme calc
_refine_ls_wR_factor_gt 0.1075
_refine_ls_wR_factor_ref 0.1145
_reflns_Friedel_coverage 0.000
_reflns_number_gt 2402
_reflns_number_total 3128
_reflns_threshold_expression 'I > 2\s(I)'
_cod_data_source_file c8ce00003d2.cif
_cod_data_source_block shelx_CCDC6
_cod_depositor_comments 'Adding full bibliography for 7230315--7230335.cif.'
_cod_database_code 7230321
_shelx_shelxl_version_number 2016/6
_shelx_space_group_comment
; 
The symmetry employed for this shelxl refinement is uniquely defined 
by the following loop, which should always be used as a source of 
symmetry information in preference to the above space-group names. 
They are only intended as comments. 
;
_shelx_estimated_absorpt_t_min 0.551
_shelx_estimated_absorpt_t_max 0.903

loop_
_space_group_symop_operation_xyz
'x, y, z'
'-x, y, -z+1/2'
'x+1/2, y+1/2, z'
'-x+1/2, y+1/2, -z+1/2'
'-x, -y, -z'
'x, -y, z-1/2'
'-x+1/2, -y+1/2, -z'
'x+1/2, -y+1/2, z-1/2'

loop_
_atom_site_label
_atom_site_type_symbol
_atom_site_fract_x
_atom_site_fract_y
_atom_site_fract_z
_atom_site_U_iso_or_equiv
_atom_site_adp_type
_atom_site_occupancy
_atom_site_site_symmetry_order
_atom_site_calc_flag
_atom_site_refinement_flags_posn
_atom_site_refinement_flags_adp
Br1 Br 0.70740(2) 1.06329(6) 0.98772(2) 0.05949(18) Uani 1 1 d . .
N1 N 0.54087(6) 0.7480(3) 0.71171(11) 0.0298(5) Uani 1 1 d . .
H1 H 0.5746(8) 1.023(4) 0.7356(14) 0.032(7) Uiso 1 1 d . .
O1 O 0.56738(6) 0.4475(3) 0.81740(11) 0.0399(5) Uani 1 1 d . .
H1A H 0.553413 0.499513 0.773940 0.060 Uiso 1 1 calc R U
C1 C 0.59780(9) 0.5911(4) 0.85504(15) 0.0330(6) Uani 1 1 d . .
C3 C 0.65882(9) 0.6701(5) 0.96515(15) 0.0425(7) Uani 1 1 d . .
H3 H 0.678752 0.627038 1.013159 0.051 Uiso 1 1 calc R U
O3 O 0.40900(6) 0.4430(3) 0.42235(10) 0.0384(5) Uani 1 1 d . .
H3A H 0.426331 0.532371 0.450301 0.058 Uiso 1 1 calc R U
O2 O 0.39487(7) 0.7203(3) 0.33768(11) 0.0548(6) Uani 1 1 d . .
N2 N 0.46193(7) 0.7234(3) 0.51909(12) 0.0348(5) Uani 1 1 d . .
C2 C 0.62705(9) 0.5294(5) 0.92587(16) 0.0398(7) Uani 1 1 d . .
H2 H 0.624975 0.389337 0.947042 0.048 Uiso 1 1 calc R U
C18 C 0.30691(10) 0.0818(5) 0.28827(19) 0.0511(8) Uani 1 1 d . .
H18 H 0.300707 -0.057420 0.305440 0.061 Uiso 1 1 calc R U
C17 C 0.28242(10) 0.1632(6) 0.21826(19) 0.0579(9) Uani 1 1 d . .
H17 H 0.259311 0.079510 0.186683 0.069 Uiso 1 1 calc R U
C16 C 0.29105(9) 0.3671(6) 0.19291(17) 0.0540(8) Uani 1 1 d . .
H16 H 0.273909 0.422682 0.144164 0.065 Uiso 1 1 calc R U
C19 C 0.34088(8) 0.2034(4) 0.33425(16) 0.0417(7) Uani 1 1 d . .
H19 H 0.357968 0.146732 0.382838 0.050 Uiso 1 1 calc R U
C15 C 0.32443(9) 0.4883(5) 0.23849(16) 0.0434(7) Uani 1 1 d . .
H15 H 0.330109 0.628552 0.221378 0.052 Uiso 1 1 calc R U
C14 C 0.35001(8) 0.4073(4) 0.30962(15) 0.0338(6) Uani 1 1 d . .
C13 C 0.38639(9) 0.5403(4) 0.35706(15) 0.0366(6) Uani 1 1 d . .
C12 C 0.49413(8) 1.0370(4) 0.63371(15) 0.0328(6) Uani 1 1 d . .
H12 H 0.504788 1.144054 0.672976 0.039 Uiso 1 1 calc R U
C11 C 0.46265(9) 1.0877(4) 0.56561(15) 0.0344(6) Uani 1 1 d . .
H11 H 0.451334 1.231198 0.557406 0.041 Uiso 1 1 calc R U
C10 C 0.44767(9) 0.9298(4) 0.50954(15) 0.0354(6) Uani 1 1 d . .
H10 H 0.426479 0.968193 0.462388 0.043 Uiso 1 1 calc R U
C9 C 0.49251(8) 0.6735(4) 0.58467(14) 0.0328(6) Uani 1 1 d . .
H9 H 0.502916 0.528149 0.591606 0.039 Uiso 1 1 calc R U
C8 C 0.50990(7) 0.8250(4) 0.64349(13) 0.0282(5) Uani 1 1 d . .
C7 C 0.57065(8) 0.8744(4) 0.75138(14) 0.0309(6) Uani 1 1 d . .
C6 C 0.60066(8) 0.8009(4) 0.82449(13) 0.0297(5) Uani 1 1 d . .
C5 C 0.63333(9) 0.9406(4) 0.86543(16) 0.0358(6) Uani 1 1 d . .
H5 H 0.635873 1.081502 0.845283 0.043 Uiso 1 1 calc R U
C4 C 0.66173(9) 0.8749(5) 0.93457(15) 0.0408(7) Uani 1 1 d . .

loop_
_atom_site_aniso_label
_atom_site_aniso_U_11
_atom_site_aniso_U_22
_atom_site_aniso_U_33
_atom_site_aniso_U_23
_atom_site_aniso_U_13
_atom_site_aniso_U_12
Br1 0.0490(3) 0.0590(3) 0.0557(3) -0.00375(15) -0.00813(19) -0.00710(14)
N1 0.0346(11) 0.0258(11) 0.0283(11) 0.0006(8) 0.0082(9) 0.0007(8)
O1 0.0481(12) 0.0305(10) 0.0368(11) 0.0054(8) 0.0056(9) -0.0034(8)
C1 0.0367(15) 0.0320(14) 0.0321(14) 0.0014(11) 0.0130(12) 0.0028(11)
C3 0.0421(16) 0.0514(17) 0.0319(15) 0.0061(13) 0.0078(13) 0.0076(13)
O3 0.0442(12) 0.0327(10) 0.0323(10) -0.0006(8) 0.0014(9) -0.0026(8)
O2 0.0736(15) 0.0378(11) 0.0470(12) 0.0089(9) 0.0079(11) -0.0132(10)
N2 0.0370(12) 0.0331(12) 0.0314(11) -0.0009(9) 0.0053(10) -0.0042(9)
C2 0.0424(17) 0.0375(15) 0.0397(16) 0.0089(12) 0.0121(14) 0.0062(12)
C18 0.0445(18) 0.0476(19) 0.060(2) -0.0081(15) 0.0128(16) -0.0082(13)
C17 0.0433(18) 0.072(2) 0.057(2) -0.0221(18) 0.0125(16) -0.0071(16)
C16 0.0414(18) 0.080(2) 0.0363(17) -0.0051(16) 0.0051(14) 0.0126(16)
C19 0.0408(16) 0.0415(16) 0.0413(16) -0.0009(13) 0.0095(13) 0.0012(12)
C15 0.0472(18) 0.0480(16) 0.0356(15) 0.0024(13) 0.0131(14) 0.0103(14)
C14 0.0372(15) 0.0329(14) 0.0321(14) 0.0010(11) 0.0114(12) 0.0050(11)
C13 0.0422(17) 0.0369(15) 0.0318(15) -0.0008(12) 0.0127(13) 0.0016(12)
C12 0.0408(16) 0.0264(13) 0.0308(14) -0.0016(10) 0.0096(12) -0.0023(11)
C11 0.0410(16) 0.0251(13) 0.0382(15) 0.0024(11) 0.0133(13) 0.0011(10)
C10 0.0357(15) 0.0363(15) 0.0330(15) 0.0029(11) 0.0081(12) -0.0007(11)
C9 0.0374(15) 0.0249(13) 0.0369(14) -0.0003(11) 0.0121(12) -0.0023(10)
C8 0.0315(13) 0.0272(12) 0.0277(13) 0.0016(10) 0.0112(11) -0.0019(10)
C7 0.0375(14) 0.0264(13) 0.0288(14) 0.0032(11) 0.0097(12) 0.0017(11)
C6 0.0334(14) 0.0293(13) 0.0279(13) 0.0015(10) 0.0113(11) 0.0026(10)
C5 0.0367(16) 0.0311(14) 0.0383(15) 0.0010(11) 0.0089(13) 0.0000(11)
C4 0.0382(16) 0.0470(16) 0.0362(15) -0.0006(13) 0.0092(13) 0.0017(13)

loop_
_atom_type_symbol
_atom_type_description
_atom_type_scat_dispersion_real
_atom_type_scat_dispersion_imag
_atom_type_scat_source
C C 0.0181 0.0091 'International Tables Vol C Tables 4.2.6.8 and 6.1.1.4'
Br Br -0.6763 1.2805 'International Tables Vol C Tables 4.2.6.8 and 6.1.1.4'
N N 0.0311 0.0180 'International Tables Vol C Tables 4.2.6.8 and 6.1.1.4'
O O 0.0492 0.0322 'International Tables Vol C Tables 4.2.6.8 and 6.1.1.4'
H H 0.0000 0.0000 'International Tables Vol C Tables 4.2.6.8 and 6.1.1.4'

loop_
_geom_angle_atom_site_label_1
_geom_angle_atom_site_label_2
_geom_angle_atom_site_label_3
_geom_angle
C7 N1 C8 120.5(2)
C1 O1 H1A 109.5
O1 C1 C2 118.8(2)
O1 C1 C6 121.7(2)
C2 C1 C6 119.5(2)
C2 C3 C4 119.9(2)
C2 C3 H3 120.1
C4 C3 H3 120.1
C13 O3 H3A 109.5
C9 N2 C10 118.1(2)
C3 C2 C1 120.4(2)
C3 C2 H2 119.8
C1 C2 H2 119.8
C17 C18 C19 119.8(3)
C17 C18 H18 120.1
C19 C18 H18 120.1
C18 C17 C16 120.5(3)
C18 C17 H17 119.7
C16 C17 H17 119.7
C15 C16 C17 119.8(3)
C15 C16 H16 120.1
C17 C16 H16 120.1
C14 C19 C18 120.4(3)
C14 C19 H19 119.8
C18 C19 H19 119.8
C16 C15 C14 120.5(3)
C16 C15 H15 119.7
C14 C15 H15 119.7
C19 C14 C15 119.0(3)
C19 C14 C13 121.7(2)
C15 C14 C13 119.3(2)
O2 C13 O3 123.1(3)
O2 C13 C14 123.3(2)
O3 C13 C14 113.6(2)
C11 C12 C8 118.4(2)
C11 C12 H12 120.8
C8 C12 H12 120.8
C10 C11 C12 119.8(2)
C10 C11 H11 120.1
C12 C11 H11 120.1
N2 C10 C11 122.4(2)
N2 C10 H10 118.8
C11 C10 H10 118.8
N2 C9 C8 122.9(2)
N2 C9 H9 118.5
C8 C9 H9 118.5
C12 C8 C9 118.4(2)
C12 C8 N1 124.4(2)
C9 C8 N1 117.1(2)
N1 C7 C6 120.7(2)
N1 C7 H1 123.4(15)
C6 C7 H1 115.9(15)
C5 C6 C1 119.0(2)
C5 C6 C7 119.3(2)
C1 C6 C7 121.7(2)
C4 C5 C6 120.2(2)
C4 C5 H5 119.9
C6 C5 H5 119.9
C5 C4 C3 121.1(3)
C5 C4 Br1 119.6(2)
C3 C4 Br1 119.2(2)

loop_
_geom_bond_atom_site_label_1
_geom_bond_atom_site_label_2
_geom_bond_distance
Br1 C4 1.906(3)
N1 C7 1.283(3)
N1 C8 1.418(3)
O1 C1 1.351(3)
O1 H1A 0.8400
C1 C2 1.396(4)
C1 C6 1.413(3)
C3 C2 1.375(4)
C3 C4 1.385(4)
C3 H3 0.9500
O3 C13 1.326(3)
O3 H3A 0.8400
O2 C13 1.214(3)
N2 C9 1.334(3)
N2 C10 1.345(3)
C2 H2 0.9500
C18 C17 1.367(4)
C18 C19 1.389(4)
C18 H18 0.9500
C17 C16 1.388(5)
C17 H17 0.9500
C16 C15 1.373(4)
C16 H16 0.9500
C19 C14 1.388(3)
C19 H19 0.9500
C15 C14 1.392(4)
C15 H15 0.9500
C14 C13 1.486(4)
C12 C11 1.379(3)
C12 C8 1.392(3)
C12 H12 0.9500
C11 C10 1.377(3)
C11 H11 0.9500
C10 H10 0.9500
C9 C8 1.394(3)
C9 H9 0.9500
C7 C6 1.456(3)
C7 H1 0.97(3)
C6 C5 1.397(3)
C5 C4 1.370(4)
C5 H5 0.9500

loop_
_geom_hbond_atom_site_label_D
_geom_hbond_atom_site_label_H
_geom_hbond_atom_site_label_A
_geom_hbond_distance_DH
_geom_hbond_distance_HA
_geom_hbond_distance_DA
_geom_hbond_angle_DHA
_geom_hbond_site_symmetry_A
C7 H1 O2 0.97(3) 2.44(2) 3.321(3) 150.5(19) 5_676
O1 H1A N1 0.84 1.86 2.600(2) 146.0 .
O3 H3A N2 0.84 1.84 2.682(3) 174.5 .
C10 H10 O2 0.95 2.65 3.310(3) 127.4 .

loop_
_geom_torsion_atom_site_label_1
_geom_torsion_atom_site_label_2
_geom_torsion_atom_site_label_3
_geom_torsion_atom_site_label_4
_geom_torsion
C4 C3 C2 C1 0.4(4)
O1 C1 C2 C3 179.0(2)
C6 C1 C2 C3 -1.0(4)
C19 C18 C17 C16 -0.4(5)
C18 C17 C16 C15 0.0(5)
C17 C18 C19 C14 0.2(4)
C17 C16 C15 C14 0.7(4)
C18 C19 C14 C15 0.5(4)
C18 C19 C14 C13 -179.4(3)
C16 C15 C14 C19 -0.9(4)
C16 C15 C14 C13 178.9(2)
C19 C14 C13 O2 -179.0(3)
C15 C14 C13 O2 1.2(4)
C19 C14 C13 O3 1.6(4)
C15 C14 C13 O3 -178.2(2)
C8 C12 C11 C10 0.1(4)
C9 N2 C10 C11 -1.8(4)
C12 C11 C10 N2 1.5(4)
C10 N2 C9 C8 0.5(4)
C11 C12 C8 C9 -1.2(4)
C11 C12 C8 N1 -177.2(2)
N2 C9 C8 C12 1.0(4)
N2 C9 C8 N1 177.3(2)
C7 N1 C8 C12 -33.9(3)
C7 N1 C8 C9 150.1(2)
C8 N1 C7 C6 175.6(2)
O1 C1 C6 C5 -178.8(2)
C2 C1 C6 C5 1.2(4)
O1 C1 C6 C7 0.8(4)
C2 C1 C6 C7 -179.2(2)
N1 C7 C6 C5 178.6(2)
N1 C7 C6 C1 -1.0(4)
C1 C6 C5 C4 -0.8(4)
C7 C6 C5 C4 179.6(2)
C6 C5 C4 C3 0.2(4)
C6 C5 C4 Br1 177.68(18)
C2 C3 C4 C5 0.0(4)
C2 C3 C4 Br1 -177.5(2)
